data_4309129
loop_
_publ_author_name
'Errun Ding'
'Bin Du'
'Fu-Chen Liu'
'Shengming Liu'
'Edward A. Meyers'
'Sheldon G. Shore'

_publ_section_title
;
Preparation and Crystal Structures of a Series of Titanium(III) 9-BBN
Hydroborate Complexes Containing Ti...H Agostic Interactions
;
_journal_name_full 'Inorganic Chemistry'
_journal_page_first 4871
_journal_page_last 4878
_journal_paper_doi 10.1021/ic050422f
_journal_volume 44
_journal_year 2005
_chemical_formula_sum 'C30 H55 B3 N Ti'
_chemical_formula_weight 510.08
_chemical_name_systematic
; 
 ? 
;
_space_group_IT_number 2
_symmetry_cell_setting triclinic
_symmetry_space_group_name_Hall '-P 1'
_symmetry_space_group_name_H-M 'P -1'
_atom_sites_solution_hydrogens geom
_atom_sites_solution_primary direct
_atom_sites_solution_secondary difmap
_audit_creation_method SHELXL-97
_cell_angle_alpha 96.897(10)
_cell_angle_beta 98.991(10)
_cell_angle_gamma 107.892(10)
_cell_formula_units_Z 4
_cell_length_a 11.0575(10)
_cell_length_b 11.0868(10)
_cell_length_c 26.5904(10)
_cell_measurement_temperature 150(2)
_cell_volume 3014.6(5)
_computing_cell_refinement 'Bruker XSCANS'
_computing_data_collection 'Bruker XSCANS'
_computing_data_reduction 'Bruker SHELXTL'
_computing_molecular_graphics 'Bruker SHELXTL'
_computing_publication_material 'Bruker SHELXTL'
_computing_structure_refinement 'SHELXL-97 (Sheldrick, 1997)'
_computing_structure_solution 'SHELXS-97 (Sheldrick, 1990)'
_diffrn_ambient_temperature 150(2)
_diffrn_measured_fraction_theta_full 0.997
_diffrn_measured_fraction_theta_max 0.997
_diffrn_measurement_device_type 'Bruker P4'
_diffrn_measurement_method '\w scans'
_diffrn_radiation_monochromator graphite
_diffrn_radiation_source 'fine-focus sealed tube'
_diffrn_radiation_type MoK\a
_diffrn_radiation_wavelength 0.71073
_diffrn_reflns_av_R_equivalents 0.0345
_diffrn_reflns_av_sigmaI/netI 0.0498
_diffrn_reflns_limit_h_max 13
_diffrn_reflns_limit_h_min -13
_diffrn_reflns_limit_k_max 13
_diffrn_reflns_limit_k_min -13
_diffrn_reflns_limit_l_max 31
_diffrn_reflns_limit_l_min -31
_diffrn_reflns_number 20289
_diffrn_reflns_theta_full 25.01
_diffrn_reflns_theta_max 25.01
_diffrn_reflns_theta_min 2.26
_exptl_absorpt_coefficient_mu 0.302
_exptl_absorpt_correction_T_max 0.9121
_exptl_absorpt_correction_T_min 0.8835
_exptl_absorpt_correction_type none
_exptl_crystal_density_diffrn 1.124
_exptl_crystal_density_method 'not measured'
_exptl_crystal_F_000 1116
_exptl_crystal_size_max 0.42
_exptl_crystal_size_mid 0.31
_exptl_crystal_size_min 0.31
_refine_diff_density_max 1.236
_refine_diff_density_min -0.435
_refine_diff_density_rms 0.049
_refine_ls_extinction_method none
_refine_ls_goodness_of_fit_ref 1.030
_refine_ls_hydrogen_treatment mixed
_refine_ls_matrix_type full
_refine_ls_number_parameters 687
_refine_ls_number_reflns 10616
_refine_ls_number_restraints 0
_refine_ls_restrained_S_all 1.030
_refine_ls_R_factor_all 0.0645
_refine_ls_R_factor_gt 0.0419
_refine_ls_shift/su_max 0.026
_refine_ls_shift/su_mean 0.001
_refine_ls_structure_factor_coef Fsqd
_refine_ls_weighting_details 'calc w=1/[\s^2^(Fo^2^)+(0.0519P)^2^+1.0534P] where P=(Fo^2^+2Fc^2^)/3'
_refine_ls_weighting_scheme calc
_refine_ls_wR_factor_gt 0.0998
_refine_ls_wR_factor_ref 0.1088
_reflns_number_gt 8021
_reflns_number_total 10616
_reflns_threshold_expression >2sigma(I)
_cod_data_source_file ic050422fsi20050321_092335_3.cif
_cod_data_source_block p
_cod_depositor_comments
;
The following automatic conversions were performed:
'_symmetry_cell_setting' value 'Triclinic' changed to 'triclinic'
according to '/home/saulius/struct/CIF-dictionaries/cif_core.dic'
dictionary named 'cif_core.dic' version 2.4.1 from 2010-06-29.

Automatic conversion script
Id: cif_fix_enum 1527 2010-12-29 10:47:43Z saulius 
;
_cod_original_cell_volume 3014.6(4)
_cod_database_code 4309129

loop_
_symmetry_equiv_pos_as_xyz
'x, y, z'
'-x, -y, -z'

loop_
_atom_site_label
_atom_site_type_symbol
_atom_site_fract_x
_atom_site_fract_y
_atom_site_fract_z
_atom_site_U_iso_or_equiv
_atom_site_adp_type
_atom_site_occupancy
_atom_site_symmetry_multiplicity
_atom_site_calc_flag
_atom_site_refinement_flags
_atom_site_disorder_assembly
_atom_site_disorder_group
Ti1 Ti 0.92302(3) 1.74248(3) 0.363349(13) 0.01603(10) Uani 1 1 d . . .
N11 N 0.92247(16) 1.57881(16) 0.30656(6) 0.0229(4) Uani 1 1 d . . .
H11A H 1.0070 1.5802 0.3099 0.027 Uiso 1 1 calc . . .
H11B H 0.8771 1.5046 0.3168 0.027 Uiso 1 1 calc . . .
C11 C 0.87173(19) 1.56558(19) 0.25191(8) 0.0216(5) Uani 1 1 d . . .
C12 C 0.7533(2) 1.4756(2) 0.22856(9) 0.0355(6) Uani 1 1 d . . .
H12 H 0.7035 1.4210 0.2482 0.043 Uiso 1 1 calc . . .
C13 C 0.7070(2) 1.4650(3) 0.17595(11) 0.0506(7) Uani 1 1 d . . .
H13 H 0.6252 1.4030 0.1597 0.061 Uiso 1 1 calc . . .
C14 C 0.7780(3) 1.5430(3) 0.14730(9) 0.0507(7) Uani 1 1 d . . .
H14 H 0.7461 1.5346 0.1113 0.061 Uiso 1 1 calc . . .
C15 C 0.8955(3) 1.6333(3) 0.17089(9) 0.0482(7) Uani 1 1 d . . .
H15 H 0.9449 1.6880 0.1512 0.058 Uiso 1 1 calc . . .
C16 C 0.9426(2) 1.6450(2) 0.22336(8) 0.0349(6) Uani 1 1 d . . .
H16 H 1.0239 1.7079 0.2396 0.042 Uiso 1 1 calc . . .
B11 B 1.1307(2) 1.8587(2) 0.38515(9) 0.0200(5) Uani 1 1 d . . .
C111 C 1.28253(19) 1.9263(2) 0.39363(8) 0.0233(5) Uani 1 1 d . . .
H111 H 1.3131 1.8921 0.3633 0.028 Uiso 1 1 calc . . .
C112 C 1.3120(2) 2.0718(2) 0.39617(9) 0.0310(5) Uani 1 1 d . . .
H11C H 1.4071 2.1148 0.4064 0.037 Uiso 1 1 calc . . .
H11D H 1.2840 2.0873 0.3610 0.037 Uiso 1 1 calc . . .
C113 C 1.2480(3) 2.1351(3) 0.43316(12) 0.0564(8) Uani 1 1 d . . .
H11E H 1.3007 2.1517 0.4686 0.068 Uiso 1 1 calc . . .
H11F H 1.2508 2.2197 0.4240 0.068 Uiso 1 1 calc . . .
C114 C 1.1088(2) 2.0602(2) 0.43429(8) 0.0295(5) Uani 1 1 d . . .
H11G H 1.0516 2.0703 0.4037 0.035 Uiso 1 1 calc . . .
H11H H 1.0862 2.0990 0.4655 0.035 Uiso 1 1 calc . . .
C115 C 1.0798(2) 1.9150(2) 0.43466(7) 0.0215(5) Uani 1 1 d . . .
H115 H 0.986(2) 1.877(2) 0.4351(8) 0.028(6) Uiso 1 1 d . . .
C116 C 1.1492(2) 1.8825(2) 0.48345(8) 0.0307(5) Uani 1 1 d . . .
H11I H 1.1278 1.9249 0.5141 0.037 Uiso 1 1 calc . . .
H11J H 1.1142 1.7883 0.4822 0.037 Uiso 1 1 calc . . .
C117 C 1.2970(2) 1.9224(2) 0.49086(8) 0.0352(6) Uani 1 1 d . . .
H11K H 1.3344 2.0166 0.5034 0.042 Uiso 1 1 calc . . .
H11L H 1.3293 1.8798 0.5181 0.042 Uiso 1 1 calc . . .
C118 C 1.3467(2) 1.8899(2) 0.44238(9) 0.0321(5) Uani 1 1 d . . .
H11M H 1.3320 1.7962 0.4358 0.038 Uiso 1 1 calc . . .
H11N H 1.4416 1.9351 0.4489 0.038 Uiso 1 1 calc . . .
B12 B 0.7938(2) 1.5800(2) 0.40403(9) 0.0197(5) Uani 1 1 d . . .
C121 C 0.7530(2) 1.42652(19) 0.39275(7) 0.0232(5) Uani 1 1 d . . .
H121 H 0.7899 1.4005 0.3628 0.028 Uiso 1 1 calc . . .
C122 C 0.6037(2) 1.3718(2) 0.37724(8) 0.0308(5) Uani 1 1 d . . .
H12A H 0.5764 1.3946 0.3434 0.037 Uiso 1 1 calc . . .
H12B H 0.5766 1.2767 0.3725 0.037 Uiso 1 1 calc . . .
C123 C 0.5314(2) 1.4186(2) 0.41584(9) 0.0378(6) Uani 1 1 d . . .
H12C H 0.5344 1.3722 0.4453 0.045 Uiso 1 1 calc . . .
H12D H 0.4392 1.3961 0.3988 0.045 Uiso 1 1 calc . . .
C124 C 0.5864(2) 1.5638(2) 0.43676(9) 0.0341(6) Uani 1 1 d . . .
H12E H 0.5500 1.5819 0.4674 0.041 Uiso 1 1 calc . . .
H12F H 0.5559 1.6089 0.4101 0.041 Uiso 1 1 calc . . .
C125 C 0.7357(2) 1.6212(2) 0.45220(8) 0.0265(5) Uani 1 1 d . . .
H125 H 0.7612 1.7172 0.4594 0.032 Uiso 1 1 calc . . .
C126 C 0.7961(3) 1.5772(2) 0.49984(8) 0.0368(6) Uani 1 1 d . . .
H12G H 0.8895 1.6290 0.5100 0.044 Uiso 1 1 calc . . .
H12H H 0.7548 1.5960 0.5289 0.044 Uiso 1 1 calc . . .
C127 C 0.7833(3) 1.4344(2) 0.49224(8) 0.0375(6) Uani 1 1 d . . .
H12I H 0.6937 1.3834 0.4941 0.045 Uiso 1 1 calc . . .
H12J H 0.8431 1.4208 0.5211 0.045 Uiso 1 1 calc . . .
C128 C 0.8128(2) 1.3832(2) 0.44090(8) 0.0325(5) Uani 1 1 d . . .
H12K H 0.7807 1.2879 0.4353 0.039 Uiso 1 1 calc . . .
H12L H 0.9081 1.4114 0.4441 0.039 Uiso 1 1 calc . . .
B13 B 0.7751(2) 1.8436(2) 0.32846(8) 0.0206(5) Uani 1 1 d . . .
C131 C 0.8095(2) 1.9826(2) 0.31215(8) 0.0248(5) Uani 1 1 d . . .
H131 H 0.9060 2.0216 0.3172 0.030 Uiso 1 1 calc . . .
C132 C 0.7595(2) 2.0675(2) 0.34809(8) 0.0314(5) Uani 1 1 d . . .
H13A H 0.8159 2.0889 0.3830 0.038 Uiso 1 1 calc . . .
H13B H 0.7690 2.1493 0.3351 0.038 Uiso 1 1 calc . . .
C133 C 0.6185(2) 2.0086(2) 0.35336(9) 0.0343(6) Uani 1 1 d . . .
H13C H 0.6054 2.0574 0.3846 0.041 Uiso 1 1 calc . . .
H13D H 0.5611 2.0199 0.3231 0.041 Uiso 1 1 calc . . .
C134 C 0.5762(2) 1.8663(2) 0.35727(9) 0.0324(5) Uani 1 1 d . . .
H13E H 0.4802 1.8329 0.3511 0.039 Uiso 1 1 calc . . .
H13F H 0.6096 1.8585 0.3931 0.039 Uiso 1 1 calc . . .
C135 C 0.6208(2) 1.7805(2) 0.31989(8) 0.0235(5) Uani 1 1 d . . .
H135 H 0.5996 1.6929 0.3294 0.028 Uiso 1 1 calc . . .
C136 C 0.5609(2) 1.7666(2) 0.26244(8) 0.0317(5) Uani 1 1 d . . .
H13G H 0.5834 1.6984 0.2424 0.038 Uiso 1 1 calc . . .
H13H H 0.4652 1.7374 0.2582 0.038 Uiso 1 1 calc . . .
C137 C 0.6031(2) 1.8880(2) 0.23932(8) 0.0358(6) Uani 1 1 d . . .
H13I H 0.5552 1.9452 0.2504 0.043 Uiso 1 1 calc . . .
H13J H 0.5779 1.8638 0.2011 0.043 Uiso 1 1 calc . . .
C138 C 0.7487(2) 1.9638(2) 0.25414(8) 0.0329(5) Uani 1 1 d . . .
H13K H 0.7633 2.0497 0.2443 0.039 Uiso 1 1 calc . . .
H13L H 0.7946 1.9186 0.2337 0.039 Uiso 1 1 calc . . .
Ti2 Ti 1.09956(3) 0.24572(3) 0.150626(13) 0.01969(11) Uani 1 1 d . . .
N21 N 0.99920(16) 0.33340(17) 0.20308(6) 0.0269(4) Uani 1 1 d . . .
H21A H 0.9799 0.3988 0.1890 0.032 Uiso 1 1 calc . . .
H21B H 0.9217 0.2720 0.2036 0.032 Uiso 1 1 calc . . .
C21 C 1.0683(2) 0.3848(2) 0.25591(8) 0.0238(5) Uani 1 1 d . . .
C22 C 1.0305(2) 0.3204(2) 0.29536(9) 0.0340(6) Uani 1 1 d . . .
H22 H 0.9589 0.2424 0.2877 0.041 Uiso 1 1 calc . . .
C23 C 1.0971(3) 0.3696(3) 0.34587(9) 0.0430(7) Uani 1 1 d . . .
H23 H 1.0707 0.3255 0.3729 0.052 Uiso 1 1 calc . . .
C24 C 1.2007(3) 0.4815(3) 0.35712(9) 0.0423(6) Uani 1 1 d . . .
H24 H 1.2456 0.5154 0.3919 0.051 Uiso 1 1 calc . . .
C25 C 1.2399(2) 0.5449(2) 0.31801(9) 0.0404(6) Uani 1 1 d . . .
H25 H 1.3127 0.6219 0.3258 0.048 Uiso 1 1 calc . . .
C26 C 1.1734(2) 0.4967(2) 0.26711(8) 0.0313(5) Uani 1 1 d . . .
H26 H 1.2003 0.5408 0.2402 0.038 Uiso 1 1 calc . . .
B21 B 1.2289(2) 0.1767(2) 0.20327(9) 0.0220(5) Uani 1 1 d . . .
C211 C 1.3204(2) 0.1437(2) 0.24753(7) 0.0264(5) Uani 1 1 d . . .
H211 H 1.3217 0.1950 0.2813 0.032 Uiso 1 1 calc . . .
C212 C 1.2652(2) -0.0008(2) 0.25015(8) 0.0313(5) Uani 1 1 d . . .
H21C H 1.3278 -0.0221 0.2754 0.038 Uiso 1 1 calc . . .
H21D H 1.1838 -0.0163 0.2633 0.038 Uiso 1 1 calc . . .
C213 C 1.2368(2) -0.0923(2) 0.19858(8) 0.0292(5) Uani 1 1 d . . .
H21E H 1.1847 -0.1797 0.2024 0.035 Uiso 1 1 calc . . .
H21F H 1.3201 -0.0967 0.1906 0.035 Uiso 1 1 calc . . .
C214 C 1.1640(2) -0.0530(2) 0.15289(8) 0.0270(5) Uani 1 1 d . . .
H21G H 1.0728 -0.0700 0.1566 0.032 Uiso 1 1 calc . . .
H21H H 1.1630 -0.1080 0.1205 0.032 Uiso 1 1 calc . . .
C215 C 1.2227(2) 0.0895(2) 0.14799(8) 0.0218(5) Uani 1 1 d . . .
H215 H 1.1661(19) 0.1005(19) 0.1164(8) 0.025(5) Uiso 1 1 d . . .
C216 C 1.3621(2) 0.1293(2) 0.13751(8) 0.0262(5) Uani 1 1 d . . .
H21I H 1.3632 0.0696 0.1069 0.031 Uiso 1 1 calc . . .
H21J H 1.3838 0.2166 0.1287 0.031 Uiso 1 1 calc . . .
C217 C 1.4683(2) 0.1302(2) 0.18212(8) 0.0287(5) Uani 1 1 d . . .
H21K H 1.5536 0.1791 0.1753 0.034 Uiso 1 1 calc . . .
H21L H 1.4664 0.0404 0.1824 0.034 Uiso 1 1 calc . . .
C218 C 1.4581(2) 0.1880(2) 0.23593(8) 0.0295(5) Uani 1 1 d . . .
H21M H 1.4887 0.2831 0.2396 0.035 Uiso 1 1 calc . . .
H21N H 1.5171 0.1652 0.2622 0.035 Uiso 1 1 calc . . .
B22 B 0.8881(2) 0.1279(2) 0.09892(9) 0.0226(5) Uani 1 1 d . . .
C221 C 0.8839(2) 0.0413(2) 0.04588(8) 0.0336(6) Uani 1 1 d . . .
H221 H 0.9748 0.0500 0.0425 0.040 Uiso 1 1 calc . . .
C222 C 0.8222(2) 0.0941(3) 0.00196(9) 0.0502(7) Uani 1 1 d . . .
H22A H 0.8126 0.0373 -0.0312 0.060 Uiso 1 1 calc . . .
H22B H 0.8823 0.1804 0.0007 0.060 Uiso 1 1 calc . . .
C223 C 0.6896(3) 0.1058(3) 0.00610(10) 0.0505(7) Uani 1 1 d . . .
H22C H 0.6676 0.1585 -0.0191 0.061 Uiso 1 1 calc . . .
H22D H 0.6234 0.0188 -0.0037 0.061 Uiso 1 1 calc . . .
C224 C 0.6824(2) 0.1659(3) 0.05988(11) 0.0466(7) Uani 1 1 d . . .
H22E H 0.5902 0.1518 0.0612 0.056 Uiso 1 1 calc . . .
H22F H 0.7274 0.2601 0.0653 0.056 Uiso 1 1 calc . . .
C225 C 0.7427(2) 0.1122(2) 0.10454(8) 0.0317(5) Uani 1 1 d . . .
H225 H 0.7449 0.1650 0.1381 0.038 Uiso 1 1 calc . . .
C226 C 0.6699(2) -0.0300(3) 0.10494(9) 0.0434(7) Uani 1 1 d . . .
H22G H 0.7054 -0.0517 0.1379 0.052 Uiso 1 1 calc . . .
H22H H 0.5775 -0.0404 0.1045 0.052 Uiso 1 1 calc . . .
C227 C 0.6765(3) -0.1267(2) 0.06029(10) 0.0468(7) Uani 1 1 d . . .
H22I H 0.6481 -0.2139 0.0691 0.056 Uiso 1 1 calc . . .
H22J H 0.6146 -0.1266 0.0291 0.056 Uiso 1 1 calc . . .
C228 C 0.8107(3) -0.1001(2) 0.04732(10) 0.0484(7) Uani 1 1 d . . .
H22K H 0.8014 -0.1523 0.0131 0.058 Uiso 1 1 calc . . .
H22L H 0.8643 -0.1297 0.0732 0.058 Uiso 1 1 calc . . .
B23 B 1.2022(2) 0.4037(2) 0.10269(9) 0.0236(5) Uani 1 1 d . . .
C231 C 1.1359(2) 0.4681(2) 0.06062(8) 0.0288(5) Uani 1 1 d . . .
H231 H 1.0395 0.4308 0.0561 0.035 Uiso 1 1 calc . . .
C232 C 1.1787(2) 0.6133(2) 0.08119(9) 0.0384(6) Uani 1 1 d . . .
H23A H 1.1427 0.6545 0.0543 0.046 Uiso 1 1 calc . . .
H23B H 1.1403 0.6267 0.1117 0.046 Uiso 1 1 calc . . .
C233 C 1.3257(3) 0.6815(2) 0.09661(10) 0.0410(6) Uani 1 1 d . . .
H23C H 1.3612 0.6911 0.0648 0.049 Uiso 1 1 calc . . .
H23D H 1.3430 0.7690 0.1161 0.049 Uiso 1 1 calc . . .
C234 C 1.3966(2) 0.6106(2) 0.12960(9) 0.0391(6) Uani 1 1 d . . .
H23E H 1.3817 0.6250 0.1653 0.047 Uiso 1 1 calc . . .
H23F H 1.4909 0.6492 0.1312 0.047 Uiso 1 1 calc . . .
C235 C 1.3565(2) 0.4654(2) 0.11050(8) 0.0292(5) Uani 1 1 d . . .
H235 H 1.3980 0.4266 0.1374 0.035 Uiso 1 1 calc . . .
C236 C 1.3926(2) 0.4279(2) 0.05855(9) 0.0346(6) Uani 1 1 d . . .
H23G H 1.4869 0.4710 0.0616 0.042 Uiso 1 1 calc . . .
H23H H 1.3759 0.3338 0.0523 0.042 Uiso 1 1 calc . . .
C237 C 1.3198(2) 0.4621(2) 0.01118(9) 0.0385(6) Uani 1 1 d . . .
H23I H 1.3605 0.5549 0.0109 0.046 Uiso 1 1 calc . . .
H23J H 1.3309 0.4134 -0.0205 0.046 Uiso 1 1 calc . . .
C238 C 1.1746(2) 0.4342(2) 0.00893(8) 0.0367(6) Uani 1 1 d . . .
H23K H 1.1291 0.3414 -0.0048 0.044 Uiso 1 1 calc . . .
H23L H 1.1431 0.4827 -0.0160 0.044 Uiso 1 1 calc . . .
H1C H 0.7660(18) 1.6259(18) 0.3652(7) 0.020(5) Uiso 1 1 d . . .
H1E H 0.8280(18) 1.7745(19) 0.3089(7) 0.023(5) Uiso 1 1 d . . .
H1A H 1.0948(19) 1.746(2) 0.3808(7) 0.029(6) Uiso 1 1 d . . .
H2A H 1.256(2) 0.287(2) 0.1999(8) 0.033(6) Uiso 1 1 d . . .
H1B H 1.0664(19) 1.8655(19) 0.3454(7) 0.024(5) Uiso 1 1 d . . .
H2C H 0.950(2) 0.104(2) 0.1366(8) 0.034(6) Uiso 1 1 d . . .
H2D H 0.9577(19) 0.2426(19) 0.1037(7) 0.025(5) Uiso 1 1 d . . .
H2B H 1.118(2) 0.160(2) 0.2088(8) 0.033(6) Uiso 1 1 d . . .
H2F H 1.1651(19) 0.4141(19) 0.1436(8) 0.028(6) Uiso 1 1 d . . .
H2E H 1.1608(19) 0.286(2) 0.0911(7) 0.029(6) Uiso 1 1 d . . .
H1F H 0.8245(19) 1.8459(19) 0.3730(7) 0.025(5) Uiso 1 1 d . . .
H1D H 0.906(2) 1.630(2) 0.4109(8) 0.034(6) Uiso 1 1 d . . .

loop_
_atom_site_aniso_label
_atom_site_aniso_U_11
_atom_site_aniso_U_22
_atom_site_aniso_U_33
_atom_site_aniso_U_23
_atom_site_aniso_U_13
_atom_site_aniso_U_12
Ti1 0.01464(19) 0.0150(2) 0.01734(19) 0.00200(15) 0.00145(14) 0.00459(15)
N11 0.0262(10) 0.0208(10) 0.0227(9) 0.0025(7) 0.0069(8) 0.0088(8)
C11 0.0214(11) 0.0200(11) 0.0235(11) -0.0018(9) 0.0040(9) 0.0097(9)
C12 0.0269(13) 0.0327(14) 0.0406(14) 0.0047(11) 0.0037(11) 0.0033(11)
C13 0.0353(15) 0.0449(17) 0.0520(17) -0.0046(14) -0.0154(13) 0.0023(13)
C14 0.0627(19) 0.0527(18) 0.0275(13) 0.0021(13) -0.0084(13) 0.0168(16)
C15 0.0606(19) 0.0502(18) 0.0312(14) 0.0134(13) 0.0146(13) 0.0100(15)
C16 0.0323(13) 0.0359(14) 0.0292(13) 0.0036(11) 0.0056(10) 0.0019(11)
B11 0.0218(13) 0.0168(13) 0.0209(12) 0.0033(10) 0.0033(10) 0.0061(10)
C111 0.0192(11) 0.0257(12) 0.0237(11) 0.0010(9) 0.0076(9) 0.0050(9)
C112 0.0254(12) 0.0250(13) 0.0367(13) 0.0044(10) 0.0104(10) -0.0015(10)
C113 0.0533(18) 0.0320(16) 0.084(2) 0.0069(15) 0.0283(16) 0.0090(14)
C114 0.0253(12) 0.0260(13) 0.0339(12) -0.0063(10) 0.0058(10) 0.0084(10)
C115 0.0153(11) 0.0243(12) 0.0203(11) -0.0010(9) 0.0035(9) 0.0023(9)
C116 0.0244(12) 0.0416(15) 0.0210(11) 0.0058(10) 0.0049(9) 0.0035(11)
C117 0.0234(12) 0.0486(16) 0.0256(12) 0.0088(11) -0.0016(10) 0.0028(11)
C118 0.0166(11) 0.0390(14) 0.0365(13) 0.0057(11) -0.0010(10) 0.0068(10)
B12 0.0185(12) 0.0184(13) 0.0204(12) 0.0045(10) 0.0020(10) 0.0041(10)
C121 0.0307(12) 0.0188(11) 0.0213(11) 0.0039(9) 0.0090(9) 0.0081(10)
C122 0.0343(13) 0.0168(12) 0.0318(12) 0.0015(10) 0.0047(10) -0.0031(10)
C123 0.0279(13) 0.0371(15) 0.0473(15) 0.0127(12) 0.0137(11) 0.0044(11)
C124 0.0412(14) 0.0342(14) 0.0384(13) 0.0140(11) 0.0248(11) 0.0177(12)
C125 0.0392(13) 0.0154(11) 0.0252(11) 0.0029(9) 0.0096(10) 0.0083(10)
C126 0.0597(17) 0.0297(14) 0.0207(11) 0.0035(10) 0.0084(11) 0.0147(12)
C127 0.0587(17) 0.0318(14) 0.0255(12) 0.0097(10) 0.0054(11) 0.0198(13)
C128 0.0466(15) 0.0227(13) 0.0324(13) 0.0099(10) 0.0093(11) 0.0150(11)
B13 0.0246(13) 0.0219(13) 0.0162(12) 0.0004(10) 0.0008(10) 0.0119(11)
C131 0.0238(11) 0.0227(12) 0.0271(11) 0.0060(9) 0.0022(9) 0.0073(10)
C132 0.0418(14) 0.0197(12) 0.0321(12) 0.0029(10) 0.0002(11) 0.0136(11)
C133 0.0397(14) 0.0376(15) 0.0318(13) 0.0015(11) 0.0069(11) 0.0239(12)
C134 0.0248(12) 0.0396(15) 0.0385(13) 0.0085(11) 0.0106(10) 0.0161(11)
C135 0.0227(11) 0.0206(12) 0.0267(11) 0.0050(9) 0.0018(9) 0.0079(9)
C136 0.0289(13) 0.0297(13) 0.0304(12) 0.0035(10) -0.0053(10) 0.0071(11)
C137 0.0428(15) 0.0381(15) 0.0229(12) 0.0066(10) -0.0059(10) 0.0143(12)
C138 0.0420(14) 0.0306(14) 0.0263(12) 0.0111(10) 0.0054(11) 0.0108(11)
Ti2 0.0196(2) 0.0213(2) 0.01805(19) 0.00229(15) 0.00346(15) 0.00734(16)
N21 0.0244(10) 0.0286(11) 0.0253(10) -0.0032(8) 0.0028(8) 0.0096(8)
C21 0.0253(12) 0.0244(12) 0.0233(11) -0.0026(9) 0.0054(9) 0.0127(10)
C22 0.0440(15) 0.0237(13) 0.0364(13) 0.0046(10) 0.0126(11) 0.0122(11)
C23 0.0656(19) 0.0492(17) 0.0271(13) 0.0147(12) 0.0138(13) 0.0323(15)
C24 0.0480(16) 0.0543(18) 0.0238(13) -0.0012(12) -0.0028(11) 0.0241(14)
C25 0.0294(13) 0.0388(15) 0.0414(15) -0.0110(12) -0.0008(11) 0.0056(12)
C26 0.0307(13) 0.0328(14) 0.0290(12) 0.0017(10) 0.0115(10) 0.0072(11)
B21 0.0205(13) 0.0224(14) 0.0229(12) 0.0024(10) 0.0055(10) 0.0072(11)
C211 0.0316(13) 0.0299(13) 0.0174(11) 0.0012(9) 0.0032(9) 0.0119(10)
C212 0.0360(13) 0.0372(14) 0.0249(12) 0.0136(10) 0.0078(10) 0.0145(11)
C213 0.0316(13) 0.0247(13) 0.0324(12) 0.0108(10) 0.0078(10) 0.0085(10)
C214 0.0295(12) 0.0238(12) 0.0260(11) 0.0016(9) 0.0046(10) 0.0079(10)
C215 0.0232(11) 0.0244(12) 0.0178(10) 0.0045(9) 0.0013(9) 0.0093(10)
C216 0.0298(12) 0.0299(13) 0.0238(11) 0.0063(10) 0.0099(10) 0.0142(10)
C217 0.0222(12) 0.0332(14) 0.0339(12) 0.0104(10) 0.0070(10) 0.0114(10)
C218 0.0266(12) 0.0294(13) 0.0303(12) 0.0042(10) -0.0029(10) 0.0108(10)
B22 0.0206(13) 0.0241(14) 0.0196(12) 0.0025(10) 0.0005(10) 0.0048(11)
C221 0.0218(12) 0.0449(15) 0.0283(12) -0.0053(11) 0.0062(10) 0.0067(11)
C222 0.0365(15) 0.075(2) 0.0234(13) 0.0072(13) 0.0037(11) -0.0014(14)
C223 0.0399(16) 0.0623(19) 0.0396(15) 0.0218(14) -0.0089(12) 0.0065(14)
C224 0.0229(13) 0.0455(17) 0.0647(18) 0.0009(14) -0.0061(12) 0.0125(12)
C225 0.0256(12) 0.0389(14) 0.0247(12) -0.0063(10) 0.0048(10) 0.0071(11)
C226 0.0302(14) 0.0527(17) 0.0359(14) 0.0076(12) 0.0108(11) -0.0043(12)
C227 0.0437(16) 0.0311(15) 0.0533(16) 0.0038(13) 0.0039(13) -0.0008(12)
C228 0.0476(17) 0.0344(16) 0.0520(16) -0.0164(13) -0.0013(13) 0.0126(13)
B23 0.0283(14) 0.0217(14) 0.0214(12) 0.0018(10) 0.0088(11) 0.0081(11)
C231 0.0258(12) 0.0274(13) 0.0351(13) 0.0091(10) 0.0061(10) 0.0103(10)
C232 0.0469(15) 0.0294(14) 0.0454(15) 0.0093(11) 0.0130(12) 0.0189(12)
C233 0.0503(16) 0.0223(13) 0.0466(15) 0.0007(11) 0.0141(13) 0.0066(12)
C234 0.0366(14) 0.0341(15) 0.0353(13) 0.0007(11) 0.0051(11) -0.0009(12)
C235 0.0277(12) 0.0304(13) 0.0284(12) 0.0074(10) 0.0043(10) 0.0081(10)
C236 0.0292(13) 0.0368(15) 0.0406(14) 0.0081(11) 0.0126(11) 0.0117(11)
C237 0.0517(16) 0.0375(15) 0.0296(13) 0.0083(11) 0.0179(12) 0.0138(13)
C238 0.0456(15) 0.0378(15) 0.0272(12) 0.0091(11) 0.0009(11) 0.0163(12)

loop_
_atom_type_symbol
_atom_type_description
_atom_type_scat_dispersion_real
_atom_type_scat_dispersion_imag
_atom_type_scat_source
C C 0.0033 0.0016 'International Tables Vol C Tables 4.2.6.8 and 6.1.1.4'
H H 0.0000 0.0000 'International Tables Vol C Tables 4.2.6.8 and 6.1.1.4'
B B 0.0013 0.0007 'International Tables Vol C Tables 4.2.6.8 and 6.1.1.4'
N N 0.0061 0.0033 'International Tables Vol C Tables 4.2.6.8 and 6.1.1.4'
Ti Ti 0.2776 0.4457 'International Tables Vol C Tables 4.2.6.8 and 6.1.1.4'

loop_
_geom_angle_atom_site_label_1
_geom_angle_atom_site_label_2
_geom_angle_atom_site_label_3
_geom_angle
_geom_angle_site_symmetry_1
_geom_angle_site_symmetry_3
_geom_angle_publ_flag
B11 Ti1 N11 102.33(8) . . ?
B11 Ti1 B13 117.72(9) . . ?
N11 Ti1 B13 111.28(7) . . ?
B11 Ti1 B12 130.29(8) . . ?
N11 Ti1 B12 85.53(7) . . ?
B13 Ti1 B12 103.83(8) . . ?
B11 Ti1 C115 39.99(7) . . ?
N11 Ti1 C115 138.99(7) . . ?
B13 Ti1 C115 103.43(8) . . ?
B12 Ti1 C115 107.06(7) . . ?
B11 Ti1 H115 63.0(6) . . ?
N11 Ti1 H115 156.1(6) . . ?
B13 Ti1 H115 92.5(5) . . ?
B12 Ti1 H115 90.5(6) . . ?
C115 Ti1 H115 23.1(6) . . ?
B11 Ti1 H1C 160.5(6) . . ?
N11 Ti1 H1C 80.4(6) . . ?
B13 Ti1 H1C 78.1(6) . . ?
B12 Ti1 H1C 30.3(6) . . ?
C115 Ti1 H1C 129.0(6) . . ?
H115 Ti1 H1C 107.3(8) . . ?
B11 Ti1 H1E 117.4(6) . . ?
N11 Ti1 H1E 83.3(6) . . ?
B13 Ti1 H1E 29.7(6) . . ?
B12 Ti1 H1E 112.2(6) . . ?
C115 Ti1 H1E 123.8(6) . . ?
H115 Ti1 H1E 119.8(8) . . ?
H1C Ti1 H1E 82.0(8) . . ?
B11 Ti1 H1A 32.3(6) . . ?
N11 Ti1 H1A 78.3(6) . . ?
B13 Ti1 H1A 148.3(7) . . ?
B12 Ti1 H1A 107.1(6) . . ?
C115 Ti1 H1A 60.7(6) . . ?
H115 Ti1 H1A 80.4(8) . . ?
H1C Ti1 H1A 133.6(9) . . ?
H1E Ti1 H1A 134.8(9) . . ?
B11 Ti1 H1B 33.0(6) . . ?
N11 Ti1 H1B 94.9(6) . . ?
B13 Ti1 H1B 92.0(6) . . ?
B12 Ti1 H1B 162.9(6) . . ?
C115 Ti1 H1B 62.1(6) . . ?
H115 Ti1 H1B 82.2(8) . . ?
H1C Ti1 H1B 166.3(8) . . ?
H1E Ti1 H1B 84.7(9) . . ?
H1A Ti1 H1B 56.5(8) . . ?
B11 Ti1 H1F 109.8(6) . . ?
N11 Ti1 H1F 139.0(6) . . ?
B13 Ti1 H1F 30.0(6) . . ?
B12 Ti1 H1F 92.4(6) . . ?
C115 Ti1 H1F 80.6(6) . . ?
H115 Ti1 H1F 64.6(8) . . ?
H1C Ti1 H1F 77.7(8) . . ?
H1E Ti1 H1F 59.7(8) . . ?
H1A Ti1 H1F 140.1(9) . . ?
H1B Ti1 H1F 98.3(8) . . ?
B11 Ti1 H1D 102.6(7) . . ?
N11 Ti1 H1D 86.4(6) . . ?
B13 Ti1 H1D 129.6(7) . . ?
B12 Ti1 H1D 28.1(7) . . ?
C115 Ti1 H1D 88.0(6) . . ?
H115 Ti1 H1D 79.3(8) . . ?
H1C Ti1 H1D 58.1(9) . . ?
H1E Ti1 H1D 140.0(9) . . ?
H1A Ti1 H1D 79.8(9) . . ?
H1B Ti1 H1D 134.8(9) . . ?
H1F Ti1 H1D 110.0(9) . . ?
C11 N11 Ti1 121.50(12) . . ?
C11 N11 H11A 107.0 . . ?
Ti1 N11 H11A 107.0 . . ?
C11 N11 H11B 107.0 . . ?
Ti1 N11 H11B 107.0 . . ?
H11A N11 H11B 106.7 . . ?
C16 C11 C12 120.0(2) . . ?
C16 C11 N11 119.32(18) . . ?
C12 C11 N11 120.70(19) . . ?
C11 C12 C13 119.4(2) . . ?
C11 C12 H12 120.3 . . ?
C13 C12 H12 120.3 . . ?
C14 C13 C12 120.8(2) . . ?
C14 C13 H13 119.6 . . ?
C12 C13 H13 119.6 . . ?
C13 C14 C15 119.5(2) . . ?
C13 C14 H14 120.2 . . ?
C15 C14 H14 120.2 . . ?
C14 C15 C16 120.3(2) . . ?
C14 C15 H15 119.9 . . ?
C16 C15 H15 119.9 . . ?
C11 C16 C15 120.0(2) . . ?
C11 C16 H16 120.0 . . ?
C15 C16 H16 120.0 . . ?
C111 B11 C115 108.75(17) . . ?
C111 B11 Ti1 170.74(16) . . ?
C115 B11 Ti1 80.26(12) . . ?
C111 B11 H1A 115.6(10) . . ?
C115 B11 H1A 107.2(10) . . ?
Ti1 B11 H1A 58.2(10) . . ?
C111 B11 H1B 116.8(10) . . ?
C115 B11 H1B 110.0(9) . . ?
Ti1 B11 H1B 60.1(9) . . ?
H1A B11 H1B 97.8(13) . . ?
C112 C111 C118 114.16(18) . . ?
C112 C111 B11 108.84(17) . . ?
C118 C111 B11 108.13(17) . . ?
C112 C111 H111 108.5 . . ?
C118 C111 H111 108.5 . . ?
B11 C111 H111 108.5 . . ?
C113 C112 C111 115.60(18) . . ?
C113 C112 H11C 108.4 . . ?
C111 C112 H11C 108.4 . . ?
C113 C112 H11D 108.4 . . ?
C111 C112 H11D 108.4 . . ?
H11C C112 H11D 107.4 . . ?
C114 C113 C112 116.3(2) . . ?
C114 C113 H11E 108.2 . . ?
C112 C113 H11E 108.2 . . ?
C114 C113 H11F 108.2 . . ?
C112 C113 H11F 108.2 . . ?
H11E C113 H11F 107.4 . . ?
C113 C114 C115 115.26(19) . . ?
C113 C114 H11G 108.5 . . ?
C115 C114 H11G 108.5 . . ?
C113 C114 H11H 108.5 . . ?
C115 C114 H11H 108.5 . . ?
H11G C114 H11H 107.5 . . ?
C116 C115 C114 115.03(17) . . ?
C116 C115 B11 107.47(16) . . ?
C114 C115 B11 106.22(17) . . ?
C116 C115 Ti1 121.91(14) . . ?
C114 C115 Ti1 122.99(13) . . ?
B11 C115 Ti1 59.75(10) . . ?
C116 C115 H115 103.9(12) . . ?
C114 C115 H115 107.5(12) . . ?
B11 C115 H115 117.1(12) . . ?
Ti1 C115 H115 57.3(12) . . ?
C117 C116 C115 115.41(18) . . ?
C117 C116 H11I 108.4 . . ?
C115 C116 H11I 108.4 . . ?
C117 C116 H11J 108.4 . . ?
C115 C116 H11J 108.4 . . ?
H11I C116 H11J 107.5 . . ?
C118 C117 C116 114.85(18) . . ?
C118 C117 H11K 108.6 . . ?
C116 C117 H11K 108.6 . . ?
C118 C117 H11L 108.6 . . ?
C116 C117 H11L 108.6 . . ?
H11K C117 H11L 107.5 . . ?
C117 C118 C111 114.27(18) . . ?
C117 C118 H11M 108.7 . . ?
C111 C118 H11M 108.7 . . ?
C117 C118 H11N 108.7 . . ?
C111 C118 H11N 108.7 . . ?
H11M C118 H11N 107.6 . . ?
C121 B12 C125 108.36(17) . . ?
C121 B12 Ti1 131.48(14) . . ?
C125 B12 Ti1 120.14(14) . . ?
C121 B12 H1C 113.4(9) . . ?
C125 B12 H1C 114.2(9) . . ?
Ti1 B12 H1C 47.9(9) . . ?
C121 B12 H1D 111.9(10) . . ?
C125 B12 H1D 112.2(10) . . ?
Ti1 B12 H1D 49.2(10) . . ?
H1C B12 H1D 96.6(13) . . ?
C122 C121 C128 114.99(18) . . ?
C122 C121 B12 107.51(17) . . ?
C128 C121 B12 108.42(17) . . ?
C122 C121 H121 108.6 . . ?
C128 C121 H121 108.6 . . ?
B12 C121 H121 108.6 . . ?
C123 C122 C121 115.33(18) . . ?
C123 C122 H12A 108.4 . . ?
C121 C122 H12A 108.4 . . ?
C123 C122 H12B 108.4 . . ?
C121 C122 H12B 108.4 . . ?
H12A C122 H12B 107.5 . . ?
C122 C123 C124 114.11(18) . . ?
C122 C123 H12C 108.7 . . ?
C124 C123 H12C 108.7 . . ?
C122 C123 H12D 108.7 . . ?
C124 C123 H12D 108.7 . . ?
H12C C123 H12D 107.6 . . ?
C123 C124 C125 115.42(18) . . ?
C123 C124 H12E 108.4 . . ?
C125 C124 H12E 108.4 . . ?
C123 C124 H12F 108.4 . . ?
C125 C124 H12F 108.4 . . ?
H12E C124 H12F 107.5 . . ?
C126 C125 C124 114.56(19) . . ?
C126 C125 B12 108.45(17) . . ?
C124 C125 B12 107.97(17) . . ?
C126 C125 H125 108.6 . . ?
C124 C125 H125 108.6 . . ?
B12 C125 H125 108.6 . . ?
C127 C126 C125 115.17(18) . . ?
C127 C126 H12G 108.5 . . ?
C125 C126 H12G 108.5 . . ?
C127 C126 H12H 108.5 . . ?
C125 C126 H12H 108.5 . . ?
H12G C126 H12H 107.5 . . ?
C126 C127 C128 114.34(18) . . ?
C126 C127 H12I 108.7 . . ?
C128 C127 H12I 108.7 . . ?
C126 C127 H12J 108.7 . . ?
C128 C127 H12J 108.7 . . ?
H12I C127 H12J 107.6 . . ?
C127 C128 C121 115.26(18) . . ?
C127 C128 H12K 108.5 . . ?
C121 C128 H12K 108.5 . . ?
C127 C128 H12L 108.5 . . ?
C121 C128 H12L 108.5 . . ?
H12K C128 H12L 107.5 . . ?
C131 B13 C135 109.01(17) . . ?
C131 B13 Ti1 127.53(15) . . ?
C135 B13 Ti1 123.42(15) . . ?
C131 B13 H1E 114.1(9) . . ?
C135 B13 H1E 114.4(9) . . ?
Ti1 B13 H1E 46.9(9) . . ?
C131 B13 H1F 113.6(10) . . ?
C135 B13 H1F 109.6(9) . . ?
Ti1 B13 H1F 48.8(9) . . ?
H1E B13 H1F 95.7(13) . . ?
C132 C131 C138 114.11(17) . . ?
C132 C131 B13 107.85(17) . . ?
C138 C131 B13 107.82(17) . . ?
C132 C131 H131 109.0 . . ?
C138 C131 H131 109.0 . . ?
B13 C131 H131 109.0 . . ?
C133 C132 C131 115.77(18) . . ?
C133 C132 H13A 108.3 . . ?
C131 C132 H13A 108.3 . . ?
C133 C132 H13B 108.3 . . ?
C131 C132 H13B 108.3 . . ?
H13A C132 H13B 107.4 . . ?
C134 C133 C132 115.25(18) . . ?
C134 C133 H13C 108.5 . . ?
C132 C133 H13C 108.5 . . ?
C134 C133 H13D 108.5 . . ?
C132 C133 H13D 108.5 . . ?
H13C C133 H13D 107.5 . . ?
C133 C134 C135 115.68(18) . . ?
C133 C134 H13E 108.4 . . ?
C135 C134 H13E 108.4 . . ?
C133 C134 H13F 108.4 . . ?
C135 C134 H13F 108.4 . . ?
H13E C134 H13F 107.4 . . ?
C134 C135 C136 114.88(17) . . ?
C134 C135 B13 106.58(17) . . ?
C136 C135 B13 108.97(17) . . ?
C134 C135 H135 108.8 . . ?
C136 C135 H135 108.8 . . ?
B13 C135 H135 108.8 . . ?
C137 C136 C135 115.42(18) . . ?
C137 C136 H13G 108.4 . . ?
C135 C136 H13G 108.4 . . ?
C137 C136 H13H 108.4 . . ?
C135 C136 H13H 108.4 . . ?
H13G C136 H13H 107.5 . . ?
C136 C137 C138 114.87(18) . . ?
C136 C137 H13I 108.6 . . ?
C138 C137 H13I 108.6 . . ?
C136 C137 H13J 108.6 . . ?
C138 C137 H13J 108.6 . . ?
H13I C137 H13J 107.5 . . ?
C137 C138 C131 114.87(18) . . ?
C137 C138 H13K 108.6 . . ?
C131 C138 H13K 108.6 . . ?
C137 C138 H13L 108.6 . . ?
C131 C138 H13L 108.6 . . ?
H13K C138 H13L 107.5 . . ?
B21 Ti2 N21 103.78(7) . . ?
B21 Ti2 B23 116.67(9) . . ?
N21 Ti2 B23 108.47(7) . . ?
B21 Ti2 B22 128.91(9) . . ?
N21 Ti2 B22 86.65(7) . . ?
B23 Ti2 B22 106.24(8) . . ?
B21 Ti2 C215 39.96(7) . . ?
N21 Ti2 C215 140.36(7) . . ?
B23 Ti2 C215 104.38(8) . . ?
B22 Ti2 C215 104.95(8) . . ?
B21 Ti2 H215 63.3(6) . . ?
N21 Ti2 H215 156.9(5) . . ?
B23 Ti2 H215 94.6(5) . . ?
B22 Ti2 H215 87.9(6) . . ?
C215 Ti2 H215 23.3(5) . . ?
B21 Ti2 H2A 32.3(7) . . ?
N21 Ti2 H2A 95.2(6) . . ?
B23 Ti2 H2A 91.2(7) . . ?
B22 Ti2 H2A 160.9(7) . . ?
C215 Ti2 H2A 62.2(6) . . ?
H215 Ti2 H2A 83.0(8) . . ?
B21 Ti2 H2C 100.0(7) . . ?
N21 Ti2 H2C 85.1(6) . . ?
B23 Ti2 H2C 135.2(6) . . ?
B22 Ti2 H2C 30.2(6) . . ?
C215 Ti2 H2C 87.0(6) . . ?
H215 Ti2 H2C 79.0(8) . . ?
H2A Ti2 H2C 131.0(9) . . ?
B21 Ti2 H2D 159.6(6) . . ?
N21 Ti2 H2D 80.1(6) . . ?
B23 Ti2 H2D 79.9(6) . . ?
B22 Ti2 H2D 30.7(6) . . ?
C215 Ti2 H2D 127.7(6) . . ?
H215 Ti2 H2D 105.6(8) . . ?
H2A Ti2 H2D 167.9(9) . . ?
H2C Ti2 H2D 60.1(9) . . ?
B21 Ti2 H2B 33.4(6) . . ?
N21 Ti2 H2B 78.8(6) . . ?
B23 Ti2 H2B 147.4(6) . . ?
B22 Ti2 H2B 105.9(6) . . ?
C215 Ti2 H2B 61.6(6) . . ?
H215 Ti2 H2B 81.2(8) . . ?
H2A Ti2 H2B 56.2(9) . . ?
H2C Ti2 H2B 76.0(9) . . ?
H2D Ti2 H2B 132.5(9) . . ?
B21 Ti2 H2F 115.7(6) . . ?
N21 Ti2 H2F 80.2(6) . . ?
B23 Ti2 H2F 30.1(6) . . ?
B22 Ti2 H2F 115.4(6) . . ?
C215 Ti2 H2F 124.6(6) . . ?
H215 Ti2 H2F 122.2(8) . . ?
H2A Ti2 H2F 83.6(9) . . ?
H2C Ti2 H2F 143.7(9) . . ?
H2D Ti2 H2F 84.6(9) . . ?
H2B Ti2 H2F 132.1(9) . . ?
B21 Ti2 H2E 113.4(6) . . ?
N21 Ti2 H2E 134.2(6) . . ?
B23 Ti2 H2E 30.3(6) . . ?
B22 Ti2 H2E 90.0(6) . . ?
C215 Ti2 H2E 84.4(6) . . ?
H215 Ti2 H2E 68.2(8) . . ?
H2A Ti2 H2E 101.9(9) . . ?
H2C Ti2 H2E 112.6(9) . . ?
H2D Ti2 H2E 74.3(8) . . ?
H2B Ti2 H2E 145.0(9) . . ?
H2F Ti2 H2E 60.3(9) . . ?
C21 N21 Ti2 116.83(12) . . ?
C21 N21 H21A 108.1 . . ?
Ti2 N21 H21A 108.1 . . ?
C21 N21 H21B 108.1 . . ?
Ti2 N21 H21B 108.1 . . ?
H21A N21 H21B 107.3 . . ?
C26 C21 C22 119.8(2) . . ?
C26 C21 N21 120.14(19) . . ?
C22 C21 N21 120.1(2) . . ?
C23 C22 C21 120.0(2) . . ?
C23 C22 H22 120.0 . . ?
C21 C22 H22 120.0 . . ?
C24 C23 C22 120.3(2) . . ?
C24 C23 H23 119.8 . . ?
C22 C23 H23 119.8 . . ?
C23 C24 C25 120.0(2) . . ?
C23 C24 H24 120.0 . . ?
C25 C24 H24 120.0 . . ?
C24 C25 C26 120.2(2) . . ?
C24 C25 H25 119.9 . . ?
C26 C25 H25 119.9 . . ?
C21 C26 C25 119.7(2) . . ?
C21 C26 H26 120.1 . . ?
C25 C26 H26 120.1 . . ?
C211 B21 C215 108.83(17) . . ?
C211 B21 Ti2 171.24(16) . . ?
C215 B21 Ti2 79.89(12) . . ?
C211 B21 H2A 115.9(10) . . ?
C215 B21 H2A 110.6(10) . . ?
Ti2 B21 H2A 58.6(10) . . ?
C211 B21 H2B 116.0(10) . . ?
C215 B21 H2B 108.0(10) . . ?
Ti2 B21 H2B 60.4(10) . . ?
H2A B21 H2B 96.8(14) . . ?
C218 C211 C212 115.03(18) . . ?
C218 C211 B21 106.72(17) . . ?
C212 C211 B21 109.37(18) . . ?
C218 C211 H211 108.5 . . ?
C212 C211 H211 108.5 . . ?
B21 C211 H211 108.5 . . ?
C213 C212 C211 114.86(17) . . ?
C213 C212 H21C 108.6 . . ?
C211 C212 H21C 108.6 . . ?
C213 C212 H21D 108.6 . . ?
C211 C212 H21D 108.6 . . ?
H21C C212 H21D 107.5 . . ?
C212 C213 C214 114.11(18) . . ?
C212 C213 H21E 108.7 . . ?
C214 C213 H21E 108.7 . . ?
C212 C213 H21F 108.7 . . ?
C214 C213 H21F 108.7 . . ?
H21E C213 H21F 107.6 . . ?
C213 C214 C215 114.25(17) . . ?
C213 C214 H21G 108.7 . . ?
C215 C214 H21G 108.7 . . ?
C213 C214 H21H 108.7 . . ?
C215 C214 H21H 108.7 . . ?
H21G C214 H21H 107.6 . . ?
C214 C215 C216 115.23(17) . . ?
C214 C215 B21 107.06(16) . . ?
C216 C215 B21 107.01(16) . . ?
C214 C215 Ti2 123.47(14) . . ?
C216 C215 Ti2 121.18(14) . . ?
B21 C215 Ti2 60.15(10) . . ?
C214 C215 H215 105.2(12) . . ?
C216 C215 H215 105.8(11) . . ?
B21 C215 H215 116.9(11) . . ?
Ti2 C215 H215 56.8(11) . . ?
C217 C216 C215 115.59(17) . . ?
C217 C216 H21I 108.4 . . ?
C215 C216 H21I 108.4 . . ?
C217 C216 H21J 108.4 . . ?
C215 C216 H21J 108.4 . . ?
H21I C216 H21J 107.4 . . ?
C216 C217 C218 115.39(17) . . ?
C216 C217 H21K 108.4 . . ?
C218 C217 H21K 108.4 . . ?
C216 C217 H21L 108.4 . . ?
C218 C217 H21L 108.4 . . ?
H21K C217 H21L 107.5 . . ?
C217 C218 C211 114.71(17) . . ?
C217 C218 H21M 108.6 . . ?
C211 C218 H21M 108.6 . . ?
C217 C218 H21N 108.6 . . ?
C211 C218 H21N 108.6 . . ?
H21M C218 H21N 107.6 . . ?
C221 B22 C225 108.60(17) . . ?
C221 B22 Ti2 116.21(15) . . ?
C225 B22 Ti2 135.19(15) . . ?
C221 B22 H2C 113.0(10) . . ?
C225 B22 H2C 112.1(10) . . ?
Ti2 B22 H2C 49.3(10) . . ?
C221 B22 H2D 113.4(9) . . ?
C225 B22 H2D 113.0(9) . . ?
Ti2 B22 H2D 48.8(9) . . ?
H2C B22 H2D 96.5(13) . . ?
C222 C221 C228 114.1(2) . . ?
C222 C221 B22 107.5(2) . . ?
C228 C221 B22 108.78(19) . . ?
C222 C221 H221 108.8 . . ?
C228 C221 H221 108.8 . . ?
B22 C221 H221 108.8 . . ?
C221 C222 C223 115.1(2) . . ?
C221 C222 H22A 108.5 . . ?
C223 C222 H22A 108.5 . . ?
C221 C222 H22B 108.5 . . ?
C223 C222 H22B 108.5 . . ?
H22A C222 H22B 107.5 . . ?
C224 C223 C222 114.3(2) . . ?
C224 C223 H22C 108.7 . . ?
C222 C223 H22C 108.7 . . ?
C224 C223 H22D 108.7 . . ?
C222 C223 H22D 108.7 . . ?
H22C C223 H22D 107.6 . . ?
C223 C224 C225 114.3(2) . . ?
C223 C224 H22E 108.7 . . ?
C225 C224 H22E 108.7 . . ?
C223 C224 H22F 108.7 . . ?
C225 C224 H22F 108.7 . . ?
H22E C224 H22F 107.6 . . ?
C226 C225 C224 114.04(19) . . ?
C226 C225 B22 108.97(19) . . ?
C224 C225 B22 107.28(18) . . ?
C226 C225 H225 108.8 . . ?
C224 C225 H225 108.8 . . ?
B22 C225 H225 108.8 . . ?
C227 C226 C225 115.68(19) . . ?
C227 C226 H22G 108.4 . . ?
C225 C226 H22G 108.4 . . ?
C227 C226 H22H 108.4 . . ?
C225 C226 H22H 108.4 . . ?
H22G C226 H22H 107.4 . . ?
C228 C227 C226 114.3(2) . . ?
C228 C227 H22I 108.7 . . ?
C226 C227 H22I 108.7 . . ?
C228 C227 H22J 108.7 . . ?
C226 C227 H22J 108.7 . . ?
H22I C227 H22J 107.6 . . ?
C227 C228 C221 115.5(2) . . ?
C227 C228 H22K 108.4 . . ?
C221 C228 H22K 108.4 . . ?
C227 C228 H22L 108.4 . . ?
C221 C228 H22L 108.4 . . ?
H22K C228 H22L 107.5 . . ?
C231 B23 C235 108.66(18) . . ?
C231 B23 Ti2 128.56(16) . . ?
C235 B23 Ti2 122.76(15) . . ?
C231 B23 H2F 112.3(9) . . ?
C235 B23 H2F 112.1(9) . . ?
Ti2 B23 H2F 48.3(9) . . ?
C231 B23 H2E 111.3(9) . . ?
C235 B23 H2E 114.1(9) . . ?
Ti2 B23 H2E 50.1(9) . . ?
H2F B23 H2E 98.2(13) . . ?
C232 C231 C238 113.85(19) . . ?
C232 C231 B23 108.15(18) . . ?
C238 C231 B23 108.07(17) . . ?
C232 C231 H231 108.9 . . ?
C238 C231 H231 108.9 . . ?
B23 C231 H231 108.9 . . ?
C233 C232 C231 115.16(19) . . ?
C233 C232 H23A 108.5 . . ?
C231 C232 H23A 108.5 . . ?
C233 C232 H23B 108.5 . . ?
C231 C232 H23B 108.5 . . ?
H23A C232 H23B 107.5 . . ?
C234 C233 C232 113.6(2) . . ?
C234 C233 H23C 108.8 . . ?
C232 C233 H23C 108.8 . . ?
C234 C233 H23D 108.8 . . ?
C232 C233 H23D 108.8 . . ?
H23C C233 H23D 107.7 . . ?
C233 C234 C235 115.28(19) . . ?
C233 C234 H23E 108.5 . . ?
C235 C234 H23E 108.5 . . ?
C233 C234 H23F 108.5 . . ?
C235 C234 H23F 108.5 . . ?
H23E C234 H23F 107.5 . . ?
C234 C235 C236 114.49(19) . . ?
C234 C235 B23 108.92(18) . . ?
C236 C235 B23 107.06(18) . . ?
C234 C235 H235 108.7 . . ?
C236 C235 H235 108.7 . . ?
B23 C235 H235 108.7 . . ?
C237 C236 C235 115.38(18) . . ?
C237 C236 H23G 108.4 . . ?
C235 C236 H23G 108.4 . . ?
C237 C236 H23H 108.4 . . ?
C235 C236 H23H 108.4 . . ?
H23G C236 H23H 107.5 . . ?
C238 C237 C236 115.03(18) . . ?
C238 C237 H23I 108.5 . . ?
C236 C237 H23I 108.5 . . ?
C238 C237 H23J 108.5 . . ?
C236 C237 H23J 108.5 . . ?
H23I C237 H23J 107.5 . . ?
C237 C238 C231 115.88(19) . . ?
C237 C238 H23K 108.3 . . ?
C231 C238 H23K 108.3 . . ?
C237 C238 H23L 108.3 . . ?
C231 C238 H23L 108.3 . . ?
H23K C238 H23L 107.4 . . ?

loop_
_geom_bond_atom_site_label_1
_geom_bond_atom_site_label_2
_geom_bond_distance
_geom_bond_site_symmetry_2
_geom_bond_publ_flag
Ti1 B11 2.204(2) . ?
Ti1 N11 2.2148(17) . ?
Ti1 B13 2.386(2) . ?
Ti1 B12 2.414(2) . ?
Ti1 C115 2.515(2) . ?
Ti1 H115 2.15(2) . ?
Ti1 H1C 1.831(19) . ?
Ti1 H1E 1.791(19) . ?
Ti1 H1A 1.87(2) . ?
Ti1 H1B 1.91(2) . ?
Ti1 H1F 1.830(19) . ?
Ti1 H1D 1.87(2) . ?
N11 C11 1.446(3) . ?
N11 H11A 0.9200 . ?
N11 H11B 0.9200 . ?
C11 C16 1.374(3) . ?
C11 C12 1.375(3) . ?
C12 C13 1.390(3) . ?
C12 H12 0.9500 . ?
C13 C14 1.368(4) . ?
C13 H13 0.9500 . ?
C14 C15 1.371(4) . ?
C14 H14 0.9500 . ?
C15 C16 1.387(3) . ?
C15 H15 0.9500 . ?
C16 H16 0.9500 . ?
B11 C111 1.581(3) . ?
B11 C115 1.640(3) . ?
B11 H1A 1.18(2) . ?
B11 H1B 1.202(19) . ?
C111 C112 1.536(3) . ?
C111 C118 1.537(3) . ?
C111 H111 1.0000 . ?
C112 C113 1.522(3) . ?
C112 H11C 0.9900 . ?
C112 H11D 0.9900 . ?
C113 C114 1.514(3) . ?
C113 H11E 0.9900 . ?
C113 H11F 0.9900 . ?
C114 C115 1.544(3) . ?
C114 H11G 0.9900 . ?
C114 H11H 0.9900 . ?
C115 C116 1.541(3) . ?
C115 H115 1.00(2) . ?
C116 C117 1.529(3) . ?
C116 H11I 0.9900 . ?
C116 H11J 0.9900 . ?
C117 C118 1.525(3) . ?
C117 H11K 0.9900 . ?
C117 H11L 0.9900 . ?
C118 H11M 0.9900 . ?
C118 H11N 0.9900 . ?
B12 C121 1.598(3) . ?
B12 C125 1.599(3) . ?
B12 H1C 1.243(18) . ?
B12 H1D 1.17(2) . ?
C121 C122 1.542(3) . ?
C121 C128 1.544(3) . ?
C121 H121 1.0000 . ?
C122 C123 1.531(3) . ?
C122 H12A 0.9900 . ?
C122 H12B 0.9900 . ?
C123 C124 1.533(3) . ?
C123 H12C 0.9900 . ?
C123 H12D 0.9900 . ?
C124 C125 1.543(3) . ?
C124 H12E 0.9900 . ?
C124 H12F 0.9900 . ?
C125 C126 1.541(3) . ?
C125 H125 1.0000 . ?
C126 C127 1.530(3) . ?
C126 H12G 0.9900 . ?
C126 H12H 0.9900 . ?
C127 C128 1.536(3) . ?
C127 H12I 0.9900 . ?
C127 H12J 0.9900 . ?
C128 H12K 0.9900 . ?
C128 H12L 0.9900 . ?
B13 C131 1.600(3) . ?
B13 C135 1.600(3) . ?
B13 H1E 1.214(19) . ?
B13 H1F 1.217(19) . ?
C131 C132 1.541(3) . ?
C131 C138 1.545(3) . ?
C131 H131 1.0000 . ?
C132 C133 1.531(3) . ?
C132 H13A 0.9900 . ?
C132 H13B 0.9900 . ?
C133 C134 1.523(3) . ?
C133 H13C 0.9900 . ?
C133 H13D 0.9900 . ?
C134 C135 1.533(3) . ?
C134 H13E 0.9900 . ?
C134 H13F 0.9900 . ?
C135 C136 1.536(3) . ?
C135 H135 1.0000 . ?
C136 C137 1.520(3) . ?
C136 H13G 0.9900 . ?
C136 H13H 0.9900 . ?
C137 C138 1.531(3) . ?
C137 H13I 0.9900 . ?
C137 H13J 0.9900 . ?
C138 H13K 0.9900 . ?
C138 H13L 0.9900 . ?
Ti2 B21 2.213(2) . ?
Ti2 N21 2.2232(17) . ?
Ti2 B23 2.398(2) . ?
Ti2 B22 2.398(2) . ?
Ti2 C215 2.512(2) . ?
Ti2 H215 2.133(19) . ?
Ti2 H2A 1.89(2) . ?
Ti2 H2C 1.85(2) . ?
Ti2 H2D 1.834(19) . ?
Ti2 H2B 1.93(2) . ?
Ti2 H2F 1.83(2) . ?
Ti2 H2E 1.87(2) . ?
N21 C21 1.445(3) . ?
N21 H21A 0.9200 . ?
N21 H21B 0.9200 . ?
C21 C26 1.377(3) . ?
C21 C22 1.385(3) . ?
C22 C23 1.383(3) . ?
C22 H22 0.9500 . ?
C23 C24 1.368(4) . ?
C23 H23 0.9500 . ?
C24 C25 1.376(4) . ?
C24 H24 0.9500 . ?
C25 C26 1.390(3) . ?
C25 H25 0.9500 . ?
C26 H26 0.9500 . ?
B21 C211 1.581(3) . ?
B21 C215 1.639(3) . ?
B21 H2A 1.18(2) . ?
B21 H2B 1.22(2) . ?
C211 C218 1.542(3) . ?
C211 C212 1.544(3) . ?
C211 H211 1.0000 . ?
C212 C213 1.531(3) . ?
C212 H21C 0.9900 . ?
C212 H21D 0.9900 . ?
C213 C214 1.533(3) . ?
C213 H21E 0.9900 . ?
C213 H21F 0.9900 . ?
C214 C215 1.543(3) . ?
C214 H21G 0.9900 . ?
C214 H21H 0.9900 . ?
C215 C216 1.547(3) . ?
C215 H215 1.01(2) . ?
C216 C217 1.530(3) . ?
C216 H21I 0.9900 . ?
C216 H21J 0.9900 . ?
C217 C218 1.532(3) . ?
C217 H21K 0.9900 . ?
C217 H21L 0.9900 . ?
C218 H21M 0.9900 . ?
C218 H21N 0.9900 . ?
B22 C221 1.594(3) . ?
B22 C225 1.596(3) . ?
B22 H2C 1.23(2) . ?
B22 H2D 1.25(2) . ?
C221 C222 1.527(3) . ?
C221 C228 1.536(4) . ?
C221 H221 1.0000 . ?
C222 C223 1.530(4) . ?
C222 H22A 0.9900 . ?
C222 H22B 0.9900 . ?
C223 C224 1.528(4) . ?
C223 H22C 0.9900 . ?
C223 H22D 0.9900 . ?
C224 C225 1.541(3) . ?
C224 H22E 0.9900 . ?
C224 H22F 0.9900 . ?
C225 C226 1.536(3) . ?
C225 H225 1.0000 . ?
C226 C227 1.528(4) . ?
C226 H22G 0.9900 . ?
C226 H22H 0.9900 . ?
C227 C228 1.524(4) . ?
C227 H22I 0.9900 . ?
C227 H22J 0.9900 . ?
C228 H22K 0.9900 . ?
C228 H22L 0.9900 . ?
B23 C231 1.598(3) . ?
B23 C235 1.600(3) . ?
B23 H2F 1.23(2) . ?
B23 H2E 1.23(2) . ?
C231 C232 1.534(3) . ?
C231 C238 1.540(3) . ?
C231 H231 1.0000 . ?
C232 C233 1.531(4) . ?
C232 H23A 0.9900 . ?
C232 H23B 0.9900 . ?
C233 C234 1.527(4) . ?
C233 H23C 0.9900 . ?
C233 H23D 0.9900 . ?
C234 C235 1.530(3) . ?
C234 H23E 0.9900 . ?
C234 H23F 0.9900 . ?
C235 C236 1.542(3) . ?
C235 H235 1.0000 . ?
C236 C237 1.538(3) . ?
C236 H23G 0.9900 . ?
C236 H23H 0.9900 . ?
C237 C238 1.528(3) . ?
C237 H23I 0.9900 . ?
C237 H23J 0.9900 . ?
C238 H23K 0.9900 . ?
C238 H23L 0.9900 . ?
